data_2014141
loop_
_publ_author_name
'Garrison, Jered C.'
'Kim, Hoon'
'Collins, Scott'
'Youngs, Wiley J.'

_publ_section_title
;
 A fluorophenylboron-functionalized zirconium silsesquioxane complex
;
_journal_issue 7
_journal_name_full 'Acta Crystallographica Section C'
_journal_page_first m357
_journal_page_last m359
_journal_paper_doi 10.1107/S0108270104012296
_journal_volume 60
_journal_year 2004
_chemical_formula_iupac '[Zr (C5 H5)2 (C47 H63 B F10 O12 Si7)]'
_chemical_formula_moiety 'C57 H73 B F10 O12 Si7 Zr'
_chemical_formula_sum 'C57 H73 B F10 O12 Si7 Zr'
_chemical_formula_weight 1438.81
_chemical_name_systematic
;
Bis(\h^5^-cyclopentadienyl)[rel-(1R,5S,7R,14S)-(1,3,5,7,9,11,14-
heptacyclopentyl-7,14-dihydroxytricyclo[7.3.3.0^15,11^]heptasiloxan-3-
yl)bis(pentafluorophenyl)borinato(2-)]zirconium
;
_space_group_IT_number 2
_symmetry_cell_setting triclinic
_symmetry_space_group_name_Hall '-P 1'
_symmetry_space_group_name_H-M 'P -1'
_atom_sites_solution_hydrogens geom
_atom_sites_solution_primary direct
_atom_sites_solution_secondary difmap
_audit_creation_method SHELXL97
_cell_angle_alpha 82.620(3)
_cell_angle_beta 86.414(3)
_cell_angle_gamma 82.697(3)
_cell_formula_units_Z 2
_cell_length_a 11.0484(17)
_cell_length_b 11.3415(18)
_cell_length_c 25.919(4)
_cell_measurement_reflns_used 6719
_cell_measurement_temperature 100(2)
_cell_measurement_theta_max 27.33
_cell_measurement_theta_min 2.38
_cell_volume 3191.2(9)
_computing_cell_refinement SMART
_computing_data_collection 'SMART (Bruker, 1997)'
_computing_data_reduction 'SAINT (Bruker, 1997)'
_computing_molecular_graphics 'SHELXTL (Bruker, 1997)'
_computing_publication_material SHELXTL
_computing_structure_refinement 'SHELXL97 (Sheldrick, 1997)'
_computing_structure_solution 'SHELXS97 (Sheldrick, 1997)'
_diffrn_ambient_temperature 100(2)
_diffrn_measured_fraction_theta_full 0.988
_diffrn_measured_fraction_theta_max 0.988
_diffrn_measurement_device_type 'Bruker Apex CCD area-detector'
_diffrn_measurement_method '\f and \w'
_diffrn_radiation_monochromator graphite
_diffrn_radiation_source 'fine-focus sealed tube'
_diffrn_radiation_type MoK\a
_diffrn_radiation_wavelength 0.71073
_diffrn_reflns_av_R_equivalents 0.0922
_diffrn_reflns_av_sigmaI/netI 0.1420
_diffrn_reflns_limit_h_max 12
_diffrn_reflns_limit_h_min -13
_diffrn_reflns_limit_k_max 13
_diffrn_reflns_limit_k_min -13
_diffrn_reflns_limit_l_max 30
_diffrn_reflns_limit_l_min -30
_diffrn_reflns_number 20985
_diffrn_reflns_theta_full 25.00
_diffrn_reflns_theta_max 25.00
_diffrn_reflns_theta_min 0.79
_diffrn_standards_number 0
_exptl_absorpt_coefficient_mu 0.392
_exptl_absorpt_correction_type none
_exptl_crystal_colour colorless
_exptl_crystal_density_diffrn 1.497
_exptl_crystal_density_meas ?
_exptl_crystal_density_method 'not measured'
_exptl_crystal_description plate
_exptl_crystal_F_000 1488
_exptl_crystal_size_max 0.20
_exptl_crystal_size_mid 0.10
_exptl_crystal_size_min 0.05
_refine_diff_density_max 1.223
_refine_diff_density_min -0.440
_refine_ls_extinction_method none
_refine_ls_goodness_of_fit_ref 0.927
_refine_ls_hydrogen_treatment constr
_refine_ls_matrix_type full
_refine_ls_number_parameters 780
_refine_ls_number_reflns 11091
_refine_ls_number_restraints 226
_refine_ls_restrained_S_all 0.927
_refine_ls_R_factor_all 0.1154
_refine_ls_R_factor_gt 0.0686
_refine_ls_shift/su_max 0.004
_refine_ls_shift/su_mean 0.000
_refine_ls_structure_factor_coef Fsqd
_refine_ls_weighting_details 'calc w = 1/[\s^2^(Fo^2^)+(0.0618P)^2^] where P=(Fo^2^+2Fc^2^)/3'
_refine_ls_weighting_scheme calc
_refine_ls_wR_factor_gt 0.1382
_refine_ls_wR_factor_ref 0.1600
_reflns_number_gt 6812
_reflns_number_total 11091
_reflns_threshold_expression I>2\s(I)
_cod_data_source_file fr1472.cif
_cod_data_source_block I
_cod_depositor_comments
;
The following automatic conversions were performed:
'_geom_bond_publ_flag' value 'Y' changed to 'y' according to
'/home/saulius/struct/CIF-dictionaries/cif_core.dic' dictionary named
'cif_core.dic' version 2.4.1 from 2010-06-29 (8 times).

Automatic conversion script
Id: cif_fix_enum 1527 2010-12-29 10:47:43Z saulius 

The following automatic conversions were performed:

'_geom_bond_publ_flag' value 'Y' changed to 'y' according to
/home/saulius/struct/CIF-dictionaries/cif_core.dic dictionary named
'cif_core.dic' version 2.4.1 from 2010-06-29 (8
times).

'_geom_angle_publ_flag' value 'Y' changed to 'y' according
to /home/saulius/struct/CIF-dictionaries/cif_core.dic dictionary
named 'cif_core.dic' version 2.4.1 from 2010-06-29 (9 times).

Automatic conversion script
Id: cif_fix_values 1715 2011-07-08 13:25:40Z adriana 

The following automatic conversions were performed:

'_exptl_crystal_density_meas' value 'not measured' was changed to '?'
- the value is perceived as not measured.

Automatic conversion script
Id: cif_fix_values 3008 2015-01-20 13:52:24Z robertas 
;
_cod_database_code 2014141
_cod_database_fobs_code 2014141

loop_
_symmetry_equiv_pos_as_xyz
'x, y, z'
'-x, -y, -z'

loop_
_atom_site_label
_atom_site_fract_x
_atom_site_fract_y
_atom_site_fract_z
_atom_site_U_iso_or_equiv
_atom_site_adp_type
_atom_site_calc_flag
_atom_site_refinement_flags
_atom_site_occupancy
_atom_site_disorder_assembly
_atom_site_disorder_group
_atom_site_type_symbol
Zr 0.31339(5) 0.96024(5) 0.66048(2) 0.02733(18) Uani d . 1 . . Zr
Si1 0.61660(14) 1.00626(13) 0.67096(6) 0.0221(4) Uani d . 1 . . Si
Si2 0.47031(14) 0.67734(13) 0.65214(6) 0.0230(4) Uani d . 1 . . Si
Si3 0.56896(14) 0.75043(13) 0.85126(6) 0.0222(4) Uani d . 1 . . Si
Si4 0.71677(14) 0.77433(14) 0.62088(6) 0.0228(4) Uani d . 1 . . Si
Si5 0.74279(14) 0.89382(13) 0.77628(6) 0.0209(4) Uani d . 1 . . Si
Si6 0.57093(14) 0.58602(13) 0.76364(6) 0.0210(4) Uani d . 1 . . Si
Si7 0.82578(14) 0.66166(13) 0.72598(6) 0.0220(4) Uani d . 1 . . Si
F12 0.2716(3) 0.6640(3) 0.86607(13) 0.0439(9) Uani d . 1 . . F
F13 0.0857(3) 0.5521(3) 0.90769(14) 0.0465(10) Uani d . 1 . . F
F14 -0.0527(3) 0.6337(3) 0.98898(14) 0.0495(10) Uani d . 1 . . F
F15 0.0001(3) 0.8284(3) 1.02922(13) 0.0478(10) Uani d . 1 . . F
F16 0.1876(3) 0.9409(3) 0.98921(12) 0.0372(9) Uani d . 1 . . F
F18 0.1662(3) 1.0774(3) 0.88195(13) 0.0408(9) Uani d . 1 . . F
F19 0.1823(4) 1.2991(3) 0.90436(15) 0.0558(11) Uani d . 1 . . F
F20 0.3844(4) 1.3481(4) 0.94693(17) 0.0756(14) Uani d . 1 . . F
F21 0.5746(4) 1.1740(4) 0.96482(18) 0.0780(14) Uani d . 1 . . F
F22 0.5626(3) 0.9530(3) 0.94123(15) 0.0520(10) Uani d . 1 . . F
O1 0.4715(3) 1.0132(3) 0.67402(15) 0.0295(10) Uani d . 1 A . O
O2 0.3750(3) 0.7950(3) 0.64700(15) 0.0304(10) Uani d . 1 A . O
O3 0.4417(4) 0.8133(4) 0.87585(15) 0.0365(11) Uani d . 1 . . O
O4 0.4931(3) 0.6372(3) 0.71351(14) 0.0275(9) Uani d . 1 A . O
O5 0.5304(3) 0.6729(3) 0.80822(14) 0.0259(9) Uani d . 1 A . O
O6 0.6457(4) 0.8535(3) 0.82311(14) 0.0294(10) Uani d . 1 A . O
O7 0.6673(3) 0.9639(3) 0.72846(14) 0.0320(10) Uani d . 1 A . O
O8 0.6753(4) 0.9098(3) 0.63222(14) 0.0332(10) Uani d . 1 A . O
O9 0.5996(4) 0.7027(4) 0.62214(15) 0.0360(10) Uani d . 1 A . O
O10 0.8067(3) 0.7091(3) 0.66554(14) 0.0314(10) Uani d . 1 A . O
O11 0.8240(3) 0.7750(3) 0.75850(14) 0.0300(10) Uani d . 1 A . O
O12 0.7151(3) 0.5866(3) 0.74924(14) 0.0286(10) Uani d . 1 A . O
C1 0.3153(7) 1.1351(6) 0.5887(3) 0.058(2) Uani d DU 1 A . C
H1A 0.3612 1.2055 0.5889 0.069 Uiso calc R 1 . . H
C2 0.1936(7) 1.1309(6) 0.6049(3) 0.059(2) Uani d DU 1 A . C
H2A 0.1369 1.1976 0.6180 0.071 Uiso calc R 1 . . H
C3 0.1600(7) 1.0245(7) 0.5905(3) 0.067(2) Uani d U 1 A . C
H3A 0.0750 1.0024 0.5917 0.080 Uiso calc R 1 . . H
C4 0.2613(9) 0.9674(7) 0.5656(3) 0.067(2) Uani d DU 1 A . C
H4A 0.2612 0.8959 0.5467 0.081 Uiso calc R 1 . . H
C5 0.3576(8) 1.0323(8) 0.5657(3) 0.065(2) Uani d DU 1 A . C
H5A 0.4379 1.0176 0.5461 0.078 Uiso calc R 1 . . H
C6A 0.2125(11) 1.0551(9) 0.7383(4) 0.043(3) Uiso d PDU 0.657(15) A 1 C
H6A 0.2087 1.1415 0.7432 0.052 Uiso calc PR 0.657(15) A 1 H
C7A 0.1218(10) 1.0035(12) 0.7175(4) 0.049(4) Uiso d PDU 0.657(15) A 1 C
H7A 0.0419 1.0462 0.7053 0.058 Uiso calc PR 0.657(15) A 1 H
C8A 0.1538(12) 0.8793(11) 0.7246(5) 0.050(3) Uiso d PDU 0.657(15) A 1 C
H8A 0.0999 0.8187 0.7181 0.060 Uiso calc PR 0.657(15) A 1 H
C9A 0.2626(12) 0.8538(9) 0.7509(5) 0.043(3) Uiso d PDU 0.657(15) A 1 C
H9A 0.2999 0.7726 0.7659 0.051 Uiso calc PR 0.657(15) A 1 H
C10A 0.2994(8) 0.9626(12) 0.7593(4) 0.038(3) Uiso d PDU 0.657(15) A 1 C
H10A 0.3680 0.9726 0.7811 0.045 Uiso calc PR 0.657(15) A 1 H
C6B 0.210(2) 0.8341(10) 0.7341(7) 0.040(6) Uiso d PGDU 0.343(15) A 2 C
H6B 0.2118 0.7450 0.7379 0.048 Uiso calc PR 0.343(15) A 2 H
C7B 0.1187(14) 0.9172(19) 0.7108(7) 0.050(6) Uiso d PGDU 0.343(15) A 2 C
H7B 0.0437 0.8975 0.6956 0.060 Uiso calc PR 0.343(15) A 2 H
C8B 0.1409(18) 1.0317(13) 0.7195(7) 0.047(8) Uiso d PGDU 0.343(15) A 2 C
H8B 0.0836 1.1069 0.7123 0.057 Uiso calc PR 0.343(15) A 2 H
C9B 0.2458(18) 1.0193(17) 0.7483(7) 0.048(6) Uiso d PGDU 0.343(15) A 2 C
H9B 0.2761 1.0843 0.7648 0.058 Uiso calc PR 0.343(15) A 2 H
C10B 0.2885(13) 0.897(2) 0.7573(6) 0.034(6) Uiso d PGDU 0.343(15) A 2 C
H10B 0.3555 0.8607 0.7807 0.041 Uiso calc PR 0.343(15) A 2 H
C11 0.2411(5) 0.8088(5) 0.9253(2) 0.0232(13) Uani d . 1 . . C
C12 0.2076(5) 0.7080(5) 0.9066(2) 0.0261(14) Uani d . 1 . . C
C13 0.1123(6) 0.6490(5) 0.9273(2) 0.0299(14) Uani d . 1 . . C
C14 0.0421(5) 0.6890(6) 0.9685(2) 0.0323(15) Uani d . 1 . . C
C15 0.0692(5) 0.7885(5) 0.9888(2) 0.0291(14) Uani d . 1 . . C
C16 0.1651(5) 0.8449(5) 0.9674(2) 0.0261(14) Uani d . 1 . . C
C17 0.3635(5) 1.0068(5) 0.9109(2) 0.0261(14) Uani d . 1 . . C
C18 0.2689(6) 1.0986(5) 0.9024(2) 0.0303(14) Uani d . 1 . . C
C19 0.2746(6) 1.2119(5) 0.9143(2) 0.0409(17) Uani d . 1 . . C
C20 0.3785(7) 1.2385(6) 0.9347(3) 0.0450(18) Uani d . 1 . . C
C21 0.4743(6) 1.1495(6) 0.9437(3) 0.0451(18) Uani d . 1 . . C
C22 0.4670(6) 1.0377(6) 0.9310(2) 0.0388(16) Uani d . 1 . . C
C23 0.6675(5) 1.1517(5) 0.6450(2) 0.0335(15) Uani d D 1 A . C
H23A 0.6195 1.2142 0.6644 0.040 Uiso calc R 1 . . H
C24 0.8026(6) 1.1609(6) 0.6502(3) 0.053(2) Uani d DU 1 . . C
H24A 0.8144 1.1895 0.6839 0.064 Uiso calc R 1 A 3 H
H24B 0.8502 1.0810 0.6496 0.064 Uiso calc R 1 A 3 H
C25A 0.8471(15) 1.247(3) 0.6060(9) 0.057(6) Uiso d PDU 0.50(6) A 3 C
H25A 0.9114 1.2055 0.5841 0.068 Uiso calc PR 0.50(6) A 3 H
H25B 0.8804 1.3135 0.6193 0.068 Uiso calc PR 0.50(6) A 3 H
C26 0.7329(7) 1.2932(7) 0.5749(3) 0.073(3) Uani d DU 1 . . C
H26A 0.6910 1.3681 0.5866 0.088 Uiso calc R 1 A 3 H
H26B 0.7543 1.3077 0.5371 0.088 Uiso calc R 1 A 3 H
C27 0.6550(7) 1.1928(7) 0.5867(3) 0.066(2) Uani d D 1 A . C
H27A 0.6845 1.1266 0.5659 0.079 Uiso calc R 1 . . H
H27B 0.5688 1.2213 0.5790 0.079 Uiso calc R 1 . . H
C25B 0.821(3) 1.281(2) 0.6168(9) 0.059(6) Uiso d PDU 0.50(6) A 4 C
H25C 0.8032 1.3488 0.6380 0.071 Uiso calc PR 0.50(6) A 4 H
H25D 0.9057 1.2802 0.6020 0.071 Uiso calc PR 0.50(6) A 4 H
C28 0.4126(5) 0.5551(5) 0.6237(2) 0.0296(14) Uani d . 1 A . C
H28A 0.4677 0.4796 0.6335 0.035 Uiso calc R 1 . . H
C29 0.4063(7) 0.5735(6) 0.5643(2) 0.0470(19) Uani d . 1 . . C
H29A 0.3729 0.6568 0.5519 0.056 Uiso calc R 1 A . H
H29B 0.4882 0.5558 0.5473 0.056 Uiso calc R 1 . . H
C30 0.3212(8) 0.4854(6) 0.5528(3) 0.058(2) Uani d . 1 A . C
H30A 0.2744 0.5173 0.5217 0.070 Uiso calc R 1 . . H
H30B 0.3681 0.4076 0.5468 0.070 Uiso calc R 1 . . H
C31 0.2372(8) 0.4709(8) 0.6003(3) 0.082(3) Uani d . 1 . . C
H31A 0.1531 0.5064 0.5919 0.098 Uiso calc R 1 A . H
H31B 0.2358 0.3849 0.6128 0.098 Uiso calc R 1 . . H
C32 0.2828(7) 0.5331(7) 0.6414(3) 0.054(2) Uani d . 1 A . C
H32A 0.2819 0.4823 0.6755 0.065 Uiso calc R 1 . . H
H32B 0.2311 0.6099 0.6449 0.065 Uiso calc R 1 . . H
C33 0.6510(5) 0.6558(5) 0.9037(2) 0.0306(15) Uani d . 1 . . C
H33A 0.6692 0.7090 0.9295 0.037 Uiso calc R 1 . . H
C34 0.5804(6) 0.5577(6) 0.9332(2) 0.0413(17) Uani d . 1 . . C
H34A 0.5247 0.5897 0.9609 0.050 Uiso calc R 1 . . H
H34B 0.5323 0.5231 0.9092 0.050 Uiso calc R 1 . . H
C35 0.6808(7) 0.4649(7) 0.9564(3) 0.077(3) Uani d D 1 . . C
H35A 0.7035 0.4855 0.9902 0.093 Uiso calc R 1 . . H
H35B 0.6529 0.3845 0.9620 0.093 Uiso calc R 1 . . H
C36 0.7843(7) 0.4665(6) 0.9190(3) 0.064(2) Uani d D 1 . . C
H36A 0.7845 0.4022 0.8965 0.077 Uiso calc R 1 . . H
H36B 0.8617 0.4532 0.9374 0.077 Uiso calc R 1 . . H
C37 0.7731(6) 0.5875(6) 0.8863(2) 0.0434(18) Uani d . 1 . . C
H37A 0.7735 0.5779 0.8488 0.052 Uiso calc R 1 . . H
H37B 0.8420 0.6316 0.8919 0.052 Uiso calc R 1 . . H
C38 0.8025(5) 0.7719(5) 0.5586(2) 0.0285(14) Uani d . 1 A . C
H38A 0.7462 0.8058 0.5301 0.034 Uiso calc R 1 . . H
C39 0.9110(6) 0.8451(6) 0.5545(3) 0.0457(18) Uani d . 1 . . C
H39A 0.8869 0.9268 0.5369 0.055 Uiso calc R 1 A . H
H39B 0.9372 0.8519 0.5897 0.055 Uiso calc R 1 . . H
C40 1.0142(7) 0.7829(7) 0.5236(4) 0.077(3) Uani d . 1 A . C
H40A 1.0867 0.7595 0.5449 0.093 Uiso calc R 1 . . H
H40B 1.0372 0.8359 0.4921 0.093 Uiso calc R 1 . . H
C41 0.9652(7) 0.6712(7) 0.5086(3) 0.064(2) Uani d . 1 . . C
H41A 0.9357 0.6867 0.4727 0.077 Uiso calc R 1 A . H
H41B 1.0300 0.6021 0.5104 0.077 Uiso calc R 1 . . H
C42 0.8636(6) 0.6469(5) 0.5467(2) 0.0409(17) Uani d . 1 A . C
H42A 0.8947 0.5986 0.5788 0.049 Uiso calc R 1 . . H
H42B 0.8047 0.6031 0.5319 0.049 Uiso calc R 1 . . H
C43 0.8415(5) 0.9878(5) 0.8018(2) 0.0268(14) Uani d . 1 A . C
H43A 0.8967 1.0185 0.7724 0.032 Uiso calc R 1 . . H
C44 0.7722(6) 1.0969(5) 0.8255(2) 0.0383(17) Uani d . 1 . . C
H44A 0.7705 1.1700 0.8000 0.046 Uiso calc R 1 A . H
H44B 0.6871 1.0827 0.8362 0.046 Uiso calc R 1 . . H
C45 0.8424(6) 1.1095(6) 0.8721(2) 0.0466(19) Uani d . 1 A . C
H45A 0.9133 1.1540 0.8616 0.056 Uiso calc R 1 . . H
H45B 0.7896 1.1514 0.8980 0.056 Uiso calc R 1 . . H
C46 0.8835(6) 0.9818(6) 0.8937(2) 0.0450(18) Uani d . 1 . . C
H46A 0.8158 0.9446 0.9135 0.054 Uiso calc R 1 A . H
H46B 0.9525 0.9776 0.9167 0.054 Uiso calc R 1 . . H
C47 0.9228(6) 0.9207(5) 0.8456(2) 0.0371(16) Uani d . 1 A . C
H47A 0.9101 0.8351 0.8518 0.045 Uiso calc R 1 . . H
H47B 1.0102 0.9265 0.8362 0.045 Uiso calc R 1 . . H
C48 0.5371(5) 0.4338(5) 0.7870(2) 0.0297(14) Uani d D 1 A . C
H48A 0.5871 0.4034 0.8178 0.036 Uiso calc R 1 . . H
C49 0.5666(6) 0.3453(5) 0.7465(3) 0.0400(17) Uani d D 1 . . C
H49A 0.5625 0.3880 0.7107 0.048 Uiso calc R 1 A . H
H49B 0.6494 0.3014 0.7508 0.048 Uiso calc R 1 . . H
C50 0.4714(7) 0.2608(7) 0.7564(4) 0.085(3) Uani d DU 1 A . C
H50A 0.4516 0.2357 0.7230 0.102 Uiso calc R 1 B 5 H
H50B 0.5039 0.1883 0.7792 0.102 Uiso calc R 1 B 5 H
C51A 0.3595(12) 0.3185(14) 0.7814(8) 0.049(5) Uiso d PDU 0.49(3) A 5 C
H51A 0.3257 0.2625 0.8095 0.058 Uiso calc PR 0.49(3) A 5 H
H51B 0.2964 0.3468 0.7557 0.058 Uiso calc PR 0.49(3) A 5 H
C52 0.4026(7) 0.4234(6) 0.8034(3) 0.054(2) Uani d DU 1 . . C
H52A 0.3930 0.4117 0.8419 0.064 Uiso calc R 1 A 5 H
H52B 0.3517 0.4984 0.7906 0.064 Uiso calc R 1 A 5 H
C51B 0.4036(15) 0.2845(10) 0.8026(6) 0.040(5) Uiso d PDU 0.51(3) A 6 C
H51C 0.4432 0.2387 0.8335 0.048 Uiso calc PR 0.51(3) A 6 H
H51D 0.3195 0.2634 0.8020 0.048 Uiso calc PR 0.51(3) A 6 H
C53 0.9721(5) 0.5641(5) 0.7300(2) 0.0302(14) Uani d D 1 A . C
H53A 1.0353 0.6092 0.7097 0.036 Uiso calc R 1 . . H
C54 0.9672(7) 0.4498(6) 0.7044(3) 0.060(2) Uani d DU 1 . . C
H54A 0.8815 0.4364 0.7007 0.072 Uiso calc R 1 A 7 H
H54B 1.0094 0.4557 0.6695 0.072 Uiso calc R 1 A 7 H
C55A 1.0298(15) 0.3515(10) 0.7397(4) 0.096(5) Uiso d PDU 0.745(19) A 7 C
H55A 1.1194 0.3439 0.7329 0.115 Uiso calc PR 0.745(19) A 7 H
H55B 1.0000 0.2741 0.7367 0.115 Uiso calc PR 0.745(19) A 7 H
C56A 0.9933(15) 0.3935(10) 0.7938(4) 0.094(5) Uiso d PDU 0.745(19) A 7 C
H56A 0.9058 0.3879 0.8034 0.113 Uiso calc PR 0.745(19) A 7 H
H56B 1.0438 0.3467 0.8214 0.113 Uiso calc PR 0.745(19) A 7 H
C57 1.0197(7) 0.5220(7) 0.7843(3) 0.075(3) Uani d DU 1 . . C
H57A 1.1083 0.5273 0.7848 0.090 Uiso calc R 1 A 7 H
H57B 0.9758 0.5697 0.8106 0.090 Uiso calc R 1 A 7 H
C55B 0.965(3) 0.3535(19) 0.7520(10) 0.082(11) Uiso d PDU 0.255(19) A 8 C
H55C 0.8861 0.3598 0.7721 0.098 Uiso calc PR 0.255(19) A 8 H
H55D 0.9855 0.2715 0.7422 0.098 Uiso calc PR 0.255(19) A 8 H
C56B 1.068(3) 0.3916(16) 0.7812(13) 0.098(12) Uiso d PDU 0.255(19) A 8 C
H56C 1.0763 0.3456 0.8162 0.118 Uiso calc PR 0.255(19) A 8 H
H56D 1.1473 0.3831 0.7612 0.118 Uiso calc PR 0.255(19) A 8 H
B 0.3522(6) 0.8731(6) 0.9022(2) 0.0249(16) Uani d . 1 . . B

loop_
_atom_site_aniso_label
_atom_site_aniso_U_11
_atom_site_aniso_U_22
_atom_site_aniso_U_33
_atom_site_aniso_U_12
_atom_site_aniso_U_13
_atom_site_aniso_U_23
Zr 0.0195(3) 0.0239(3) 0.0374(4) -0.0005(2) -0.0059(3) 0.0011(3)
Si1 0.0221(9) 0.0217(8) 0.0223(9) -0.0018(7) -0.0029(7) -0.0011(7)
Si2 0.0240(9) 0.0252(9) 0.0211(9) -0.0051(7) -0.0041(7) -0.0037(7)
Si3 0.0217(9) 0.0264(9) 0.0190(9) -0.0059(7) 0.0023(7) -0.0036(7)
Si4 0.0236(9) 0.0275(9) 0.0176(8) -0.0037(7) 0.0000(7) -0.0040(7)
Si5 0.0210(9) 0.0246(8) 0.0182(8) -0.0060(7) -0.0015(7) -0.0038(6)
Si6 0.0206(9) 0.0230(8) 0.0200(9) -0.0050(7) -0.0007(7) -0.0027(7)
Si7 0.0199(9) 0.0260(9) 0.0196(9) -0.0004(7) -0.0023(7) -0.0029(7)
F12 0.047(2) 0.047(2) 0.042(2) -0.0102(18) 0.0152(18) -0.0246(18)
F13 0.050(2) 0.043(2) 0.052(2) -0.0184(18) 0.0008(19) -0.0163(19)
F14 0.038(2) 0.065(3) 0.048(2) -0.027(2) 0.0075(19) -0.001(2)
F15 0.043(2) 0.065(3) 0.036(2) -0.0109(19) 0.0200(18) -0.0151(19)
F16 0.044(2) 0.037(2) 0.035(2) -0.0126(17) 0.0103(17) -0.0185(16)
F18 0.031(2) 0.041(2) 0.050(2) -0.0014(16) -0.0087(18) -0.0036(17)
F19 0.064(3) 0.030(2) 0.068(3) 0.0015(19) 0.011(2) 0.0001(19)
F20 0.105(4) 0.047(3) 0.084(3) -0.033(2) -0.003(3) -0.021(2)
F21 0.077(3) 0.077(3) 0.094(4) -0.043(3) -0.030(3) -0.014(3)
F22 0.036(2) 0.058(3) 0.063(3) -0.0106(19) -0.017(2) -0.003(2)
O1 0.021(2) 0.028(2) 0.039(2) -0.0055(17) -0.0039(19) 0.0001(18)
O2 0.025(2) 0.028(2) 0.039(3) -0.0033(18) -0.0078(19) -0.0029(18)
O3 0.032(3) 0.051(3) 0.028(2) -0.003(2) 0.000(2) -0.014(2)
O4 0.029(2) 0.027(2) 0.027(2) -0.0017(17) -0.0074(18) -0.0051(17)
O5 0.022(2) 0.034(2) 0.024(2) -0.0081(17) 0.0012(17) -0.0092(17)
O6 0.036(3) 0.027(2) 0.027(2) -0.0064(18) -0.0004(19) -0.0075(17)
O7 0.030(2) 0.039(2) 0.027(2) -0.0010(19) -0.0071(19) -0.0042(18)
O8 0.041(3) 0.032(2) 0.025(2) 0.0043(19) -0.003(2) -0.0056(18)
O9 0.038(3) 0.045(3) 0.028(2) -0.012(2) 0.005(2) -0.0121(19)
O10 0.029(2) 0.038(2) 0.025(2) 0.0022(19) 0.0015(18) -0.0035(18)
O11 0.024(2) 0.033(2) 0.036(2) -0.0055(18) -0.0039(19) -0.0134(19)
O12 0.031(2) 0.028(2) 0.025(2) -0.0019(18) -0.0002(18) -0.0025(17)
C1 0.057(5) 0.042(4) 0.069(5) -0.015(3) -0.029(4) 0.033(3)
C2 0.044(4) 0.035(4) 0.093(6) 0.007(3) -0.032(4) 0.010(4)
C3 0.055(5) 0.051(4) 0.094(6) -0.008(4) -0.049(4) 0.020(4)
C4 0.094(6) 0.052(5) 0.059(5) 0.004(4) -0.051(5) -0.005(4)
C5 0.065(5) 0.081(6) 0.037(4) 0.005(4) -0.011(4) 0.023(4)
C11 0.026(3) 0.021(3) 0.022(3) -0.001(2) -0.002(3) -0.001(2)
C12 0.023(3) 0.030(3) 0.024(3) 0.003(3) 0.005(3) -0.005(3)
C13 0.034(4) 0.028(3) 0.030(4) -0.005(3) -0.007(3) -0.006(3)
C14 0.025(4) 0.044(4) 0.026(4) -0.005(3) -0.002(3) 0.004(3)
C15 0.024(4) 0.037(4) 0.025(3) 0.001(3) 0.005(3) -0.004(3)
C16 0.028(4) 0.026(3) 0.024(3) 0.000(3) -0.002(3) -0.004(3)
C17 0.027(3) 0.034(3) 0.020(3) -0.012(3) 0.000(3) -0.003(3)
C18 0.032(4) 0.036(4) 0.024(3) -0.015(3) 0.006(3) 0.000(3)
C19 0.050(5) 0.028(4) 0.041(4) 0.001(3) 0.009(3) -0.001(3)
C20 0.068(5) 0.031(4) 0.040(4) -0.021(4) 0.005(4) -0.007(3)
C21 0.049(5) 0.052(5) 0.041(4) -0.030(4) -0.009(4) -0.004(3)
C22 0.038(4) 0.041(4) 0.041(4) -0.014(3) 0.000(3) -0.005(3)
C23 0.037(4) 0.023(3) 0.040(4) -0.005(3) 0.013(3) -0.007(3)
C24 0.058(5) 0.060(5) 0.047(4) -0.034(4) -0.005(4) 0.003(3)
C26 0.065(6) 0.063(5) 0.079(6) -0.014(4) 0.024(5) 0.031(4)
C27 0.047(5) 0.075(6) 0.066(5) -0.017(4) -0.016(4) 0.044(4)
C28 0.035(4) 0.030(3) 0.024(3) -0.001(3) -0.008(3) -0.005(3)
C29 0.076(6) 0.047(4) 0.021(4) -0.018(4) -0.009(4) -0.004(3)
C30 0.099(7) 0.055(5) 0.030(4) -0.034(4) -0.024(4) -0.003(3)
C31 0.074(7) 0.096(7) 0.089(7) -0.036(5) -0.016(6) -0.034(6)
C32 0.054(5) 0.062(5) 0.054(5) -0.034(4) -0.001(4) -0.010(4)
C33 0.032(4) 0.035(4) 0.027(3) -0.013(3) -0.006(3) 0.000(3)
C34 0.045(4) 0.050(4) 0.026(4) -0.013(3) 0.010(3) 0.011(3)
C35 0.076(6) 0.058(5) 0.078(6) 0.013(5) 0.017(5) 0.034(4)
C36 0.060(6) 0.047(5) 0.078(6) -0.004(4) 0.004(5) 0.014(4)
C37 0.033(4) 0.061(5) 0.031(4) -0.006(3) -0.006(3) 0.016(3)
C38 0.026(3) 0.040(4) 0.021(3) -0.006(3) -0.002(3) -0.004(3)
C39 0.058(5) 0.047(4) 0.036(4) -0.024(4) 0.016(3) -0.012(3)
C40 0.047(5) 0.071(6) 0.117(8) -0.021(4) 0.017(5) -0.021(5)
C41 0.059(5) 0.052(5) 0.080(6) -0.006(4) 0.019(5) -0.016(4)
C42 0.051(5) 0.043(4) 0.032(4) -0.017(3) 0.020(3) -0.016(3)
C43 0.028(3) 0.025(3) 0.029(3) -0.009(3) -0.003(3) -0.004(3)
C44 0.043(4) 0.022(3) 0.053(4) -0.003(3) -0.019(3) -0.009(3)
C45 0.054(5) 0.046(4) 0.044(4) 0.004(3) -0.015(4) -0.023(3)
C46 0.054(5) 0.054(4) 0.028(4) -0.004(4) -0.013(3) -0.006(3)
C47 0.034(4) 0.036(4) 0.044(4) -0.003(3) -0.017(3) -0.007(3)
C48 0.035(4) 0.028(3) 0.027(3) -0.010(3) -0.002(3) 0.000(3)
C49 0.039(4) 0.021(3) 0.060(5) -0.002(3) -0.008(3) -0.007(3)
C50 0.065(6) 0.056(5) 0.145(9) -0.020(4) 0.014(6) -0.048(5)
C52 0.071(5) 0.041(4) 0.051(5) -0.025(4) 0.029(4) -0.010(3)
C53 0.022(3) 0.032(3) 0.033(4) 0.001(3) 0.002(3) 0.003(3)
C54 0.043(5) 0.050(5) 0.088(6) 0.011(4) -0.001(4) -0.028(4)
C57 0.057(5) 0.105(7) 0.055(5) 0.038(5) -0.016(4) -0.019(5)
B 0.029(4) 0.037(4) 0.011(3) -0.002(3) -0.006(3) -0.010(3)

loop_
_atom_type_symbol
_atom_type_description
_atom_type_scat_dispersion_real
_atom_type_scat_dispersion_imag
_atom_type_scat_source
C C 0.0033 0.0016 'International Tables Vol C Tables 4.2.6.8 and 6.1.1.4'
H H 0.0000 0.0000 'International Tables Vol C Tables 4.2.6.8 and 6.1.1.4'
B B 0.0013 0.0007 'International Tables Vol C Tables 4.2.6.8 and 6.1.1.4'
O O 0.0106 0.0060 'International Tables Vol C Tables 4.2.6.8 and 6.1.1.4'
F F 0.0171 0.0103 'International Tables Vol C Tables 4.2.6.8 and 6.1.1.4'
Si Si 0.0817 0.0704 'International Tables Vol C Tables 4.2.6.8 and 6.1.1.4'
Zr Zr -2.9673 0.5597 'International Tables Vol C Tables 4.2.6.8 and 6.1.1.4'

loop_
_geom_angle_atom_site_label_1
_geom_angle_atom_site_label_2
_geom_angle_atom_site_label_3
_geom_angle
_geom_angle_publ_flag
O2 Zr O1 98.16(15) y
O1 Zr C1 81.3(2) ?
O2 Zr C1 121.3(2) ?
O1 Zr C2 107.8(2) ?
O2 Zr C2 131.3(2) ?
O1 Zr C3 133.6(2) ?
O2 Zr C3 102.2(2) ?
O1 Zr C4 117.2(3) ?
O2 Zr C4 79.1(2) ?
O1 Zr C5 86.7(2) ?
O2 Zr C5 89.4(2) ?
O1 Zr C6A 90.5(3) ?
O2 Zr C6A 134.9(3) ?
O1 Zr C7A 122.3(3) ?
O2 Zr C7A 121.2(3) ?
O1 Zr C8A 129.1(3) ?
O2 Zr C8A 89.6(3) ?
O1 Zr C9A 99.3(4) ?
O2 Zr C9A 82.1(3) ?
O1 Zr C10A 77.3(2) ?
O2 Zr C10A 107.4(3) ?
O1 Zr C6B 117.5(5) ?
O2 Zr C6B 77.4(3) ?
O1 Zr C7B 137.8(3) ?
O2 Zr C7B 98.4(5) ?
O1 Zr C8B 113.8(5) ?
O2 Zr C8B 129.4(4) ?
O1 Zr C9B 85.1(4) ?
O2 Zr C9B 124.4(5) ?
O1 Zr C10B 87.5(4) ?
O2 Zr C10B 92.1(5) ?
C1 Zr C4 51.9(3) ?
C1 Zr C9A 156.4(3) ?
C1 Zr C10A 128.9(3) ?
C2 Zr C1 31.7(2) ?
C2 Zr C4 52.5(2) ?
C2 Zr C9A 130.8(3) ?
C2 Zr C10A 117.9(3) ?
C3 Zr C1 52.5(2) ?
C3 Zr C2 32.2(2) ?
C3 Zr C4 31.6(2) ?
C3 Zr C6A 103.2(4) ?
C3 Zr C7A 80.4(3) ?
C3 Zr C9A 124.3(4) ?
C3 Zr C10A 132.8(3) ?
C3 Zr C6B 107.4(6) ?
C4 Zr C9A 140.7(4) ?
C4 Zr C10A 163.6(3) ?
C5 Zr C1 31.9(2) ?
C5 Zr C2 53.0(3) ?
C5 Zr C3 52.7(3) ?
C5 Zr C4 31.3(3) ?
C5 Zr C6A 135.4(3) ?
C5 Zr C7A 129.6(3) ?
C5 Zr C9A 170.2(4) ?
C5 Zr C10A 158.1(4) ?
C5 Zr C6B 153.6(5) ?
C5 Zr C10B 174.1(5) ?
C6A Zr C1 103.7(3) ?
C6A Zr C2 86.2(3) ?
C6A Zr C4 134.6(3) ?
C6A Zr C9A 52.8(3) ?
C6A Zr C10A 32.1(3) ?
C7A Zr C1 106.6(3) ?
C7A Zr C2 77.8(3) ?
C7A Zr C4 110.8(3) ?
C7A Zr C6A 31.8(3) ?
C7A Zr C9A 53.0(3) ?
C7A Zr C10A 52.9(3) ?
C8A Zr C1 135.2(4) ?
C8A Zr C2 103.7(4) ?
C8A Zr C3 92.4(4) ?
C8A Zr C4 113.6(4) ?
C8A Zr C5 143.9(4) ?
C8A Zr C6A 52.8(3) ?
C8A Zr C7A 32.1(3) ?
C8A Zr C9A 32.0(3) ?
C8A Zr C10A 52.6(3) ?
C9A Zr C10A 31.6(3) ?
C6B Zr C1 153.0(5) ?
C6B Zr C2 121.5(5) ?
C6B Zr C4 122.6(5) ?
C7B Zr C1 120.9(5) ?
C7B Zr C2 89.3(5) ?
C7B Zr C3 79.4(4) ?
C7B Zr C4 103.9(4) ?
C7B Zr C5 132.0(4) ?
C7B Zr C6B 32.2(2) ?
C7B Zr C10B 53.4(3) ?
C8B Zr C1 102.2(4) ?
C8B Zr C2 75.7(4) ?
C8B Zr C3 83.6(5) ?
C8B Zr C4 115.0(5) ?
C8B Zr C5 128.7(4) ?
C8B Zr C6B 53.6(3) ?
C8B Zr C7B 32.5(2) ?
C8B Zr C9B 32.6(2) ?
C8B Zr C10B 53.7(3) ?
C9B Zr C1 114.2(5) ?
C9B Zr C2 98.8(6) ?
C9B Zr C3 115.1(6) ?
C9B Zr C4 146.7(6) ?
C9B Zr C5 146.1(5) ?
C9B Zr C6B 53.5(3) ?
C9B Zr C7B 53.8(3) ?
C9B Zr C10B 32.3(2) ?
C10B Zr C1 145.9(6) ?
C10B Zr C2 128.7(4) ?
C10B Zr C3 132.3(4) ?
C10B Zr C4 154.6(5) ?
C10B Zr C10A 17.5(4) ?
C10B Zr C6B 32.1(2) ?
O1 Si1 O7 109.3(2) ?
O1 Si1 O8 110.2(2) ?
O7 Si1 O8 108.79(19) ?
O1 Si1 C23 111.5(2) ?
O7 Si1 C23 109.8(2) ?
O8 Si1 C23 107.2(3) ?
O2 Si2 O9 110.7(2) ?
O2 Si2 O4 108.3(2) ?
O9 Si2 O4 108.7(2) ?
O2 Si2 C28 111.0(2) ?
O9 Si2 C28 108.1(2) ?
O4 Si2 C28 110.0(2) ?
O6 Si3 O5 109.4(2) ?
O6 Si3 O3 108.5(2) ?
O5 Si3 O3 105.8(2) ?
O6 Si3 C33 112.5(2) ?
O5 Si3 C33 111.9(2) ?
O3 Si3 C33 108.5(2) ?
O8 Si4 O9 110.4(2) ?
O8 Si4 O10 108.6(2) ?
O9 Si4 O10 108.9(2) ?
O8 Si4 C38 110.4(2) ?
O9 Si4 C38 110.9(2) ?
O10 Si4 C38 107.4(2) ?
O7 Si5 O11 110.1(2) ?
O7 Si5 O6 108.2(2) ?
O11 Si5 O6 108.9(2) ?
O7 Si5 C43 112.2(2) ?
O11 Si5 C43 109.7(2) ?
O6 Si5 C43 107.6(2) ?
O4 Si6 O12 110.3(2) ?
O4 Si6 O5 107.66(19) ?
O12 Si6 O5 109.2(2) ?
O4 Si6 C48 109.3(2) ?
O12 Si6 C48 110.4(2) ?
O5 Si6 C48 109.8(2) ?
O10 Si7 O12 109.8(2) ?
O10 Si7 O11 109.5(2) ?
O12 Si7 O11 108.1(2) ?
O10 Si7 C53 107.5(2) ?
O12 Si7 C53 110.0(2) ?
O11 Si7 C53 112.0(2) ?
Si1 O1 Zr 154.4(2) y
Si2 O2 Zr 153.7(2) y
B O3 Si3 168.4(4) y
Si6 O4 Si2 156.4(3) ?
Si3 O5 Si6 148.9(3) ?
Si3 O6 Si5 147.4(2) ?
Si5 O7 Si1 163.0(3) y
Si4 O8 Si1 150.9(3) ?
Si4 O9 Si2 145.5(3) ?
Si7 O10 Si4 148.6(3) ?
Si7 O11 Si5 145.2(3) y
Si6 O12 Si7 148.2(2) ?
C2 C1 C5 108.9(7) ?
C2 C1 Zr 74.1(4) ?
C5 C1 Zr 73.5(4) ?
C2 C1 H1A 125.3 ?
C5 C1 H1A 125.3 ?
Zr C1 H1A 125.3 ?
C1 C2 C3 106.9(7) ?
C1 C2 Zr 74.2(4) ?
C3 C2 Zr 73.7(4) ?
C1 C2 H2A 126.1 ?
C3 C2 H2A 126.1 ?
Zr C2 H2A 126.1 ?
C4 C3 C2 107.5(8) ?
C4 C3 Zr 74.7(4) ?
C2 C3 Zr 74.1(4) ?
C4 C3 H3A 125.8 ?
C2 C3 H3A 125.8 ?
Zr C3 H3A 125.8 ?
C5 C4 C3 109.3(8) ?
C5 C4 Zr 73.5(4) ?
C3 C4 Zr 73.6(4) ?
C5 C4 H4A 125.1 ?
C3 C4 H4A 125.1 ?
Zr C4 H4A 125.1 ?
C4 C5 C1 107.4(8) ?
C4 C5 Zr 75.2(5) ?
C1 C5 Zr 74.6(4) ?
C4 C5 H5A 125.7 ?
C1 C5 H5A 125.7 ?
Zr C5 H5A 125.7 ?
C7A C6A C10A 108.3(8) ?
C7A C6A Zr 74.1(6) ?
C10A C6A Zr 74.8(5) ?
C7A C6A H6A 125.4 ?
C10A C6A H6A 125.4 ?
Zr C6A H6A 125.4 ?
C6A C7A C8A 107.5(9) ?
C6A C7A Zr 74.1(6) ?
C8A C7A Zr 73.4(6) ?
C6A C7A H7A 125.9 ?
C8A C7A H7A 125.9 ?
Zr C7A H7A 125.9 ?
C7A C8A C9A 108.7(9) ?
C7A C8A Zr 74.5(6) ?
C9A C8A Zr 75.4(6) ?
C7A C8A H8A 125.2 ?
C9A C8A H8A 125.2 ?
Zr C8A H8A 125.2 ?
C10A C9A C8A 107.5(8) ?
C10A C9A Zr 74.2(6) ?
C8A C9A Zr 72.6(6) ?
C10A C9A H9A 125.9 ?
C8A C9A H9A 125.9 ?
Zr C9A H9A 125.9 ?
C9A C10A C6A 108.0(8) ?
C9A C10A Zr 74.2(6) ?
C6A C10A Zr 73.1(5) ?
C9A C10A H10A 125.7 ?
C6A C10A H10A 125.7 ?
Zr C10A H10A 125.7 ?
C10B C6B C7B 108.0 ?
C10B C6B Zr 73.6(6) ?
C7B C6B Zr 73.0(7) ?
C10B C6B H6B 125.7 ?
C7B C6B H6B 125.7 ?
Zr C6B H6B 125.7 ?
C8B C7B C6B 108.0 ?
C8B C7B Zr 72.8(6) ?
C6B C7B Zr 74.9(6) ?
C8B C7B H7B 125.7 ?
C6B C7B H7B 125.7 ?
Zr C7B H7B 125.7 ?
C7B C8B C9B 108.0 ?
C7B C8B Zr 74.7(6) ?
C9B C8B Zr 74.0(6) ?
C7B C8B H8B 125.6 ?
C9B C8B H8B 125.6 ?
Zr C8B H8B 125.6 ?
C8B C9B C10B 108.0 ?
C8B C9B Zr 73.3(6) ?
C10B C9B Zr 75.0(6) ?
C8B C9B H9B 125.6 ?
C10B C9B H9B 125.6 ?
Zr C9B H9B 125.6 ?
C6B C10B C9B 108.0 ?
C6B C10B Zr 74.3(6) ?
C9B C10B Zr 72.6(7) ?
C6B C10B H10B 125.7 ?
C9B C10B H10B 125.7 ?
Zr C10B H10B 125.7 ?
C12 C11 C16 113.1(5) ?
C12 C11 B 123.2(5) ?
C16 C11 B 123.7(5) ?
F12 C12 C13 116.6(5) ?
F12 C12 C11 119.6(5) ?
C13 C12 C11 123.7(5) ?
F13 C13 C12 120.7(6) ?
F13 C13 C14 119.2(6) ?
C12 C13 C14 120.1(6) ?
F14 C14 C13 121.2(6) ?
F14 C14 C15 119.5(6) ?
C13 C14 C15 119.3(6) ?
F15 C15 C16 121.2(6) ?
F15 C15 C14 119.6(6) ?
C16 C15 C14 119.2(6) ?
F16 C16 C15 116.3(5) ?
F16 C16 C11 119.1(5) ?
C15 C16 C11 124.6(6) ?
C18 C17 C22 115.5(5) ?
C18 C17 B 122.7(5) ?
C22 C17 B 121.6(5) ?
F18 C18 C19 117.6(5) ?
F18 C18 C17 119.6(5) ?
C19 C18 C17 122.8(6) ?
F19 C19 C18 120.9(6) ?
F19 C19 C20 119.2(6) ?
C18 C19 C20 119.8(6) ?
F20 C20 C19 120.2(6) ?
F20 C20 C21 120.6(7) ?
C19 C20 C21 119.1(6) ?
F21 C21 C22 120.6(6) ?
F21 C21 C20 119.4(6) ?
C22 C21 C20 120.0(6) ?
F22 C22 C21 117.9(6) ?
F22 C22 C17 119.3(5) ?
C21 C22 C17 122.7(6) ?
C24 C23 C27 100.6(5) ?
C24 C23 Si1 115.3(4) ?
C27 C23 Si1 117.5(4) ?
C24 C23 H23A 107.6 ?
C27 C23 H23A 107.6 ?
Si1 C23 H23A 107.6 ?
C25A C24 C23 109.6(6) ?
C23 C24 C25B 102.8(9) ?
C25A C24 H24A 109.7 ?
C23 C24 H24A 109.7 ?
C25B C24 H24A 95.0 ?
C25A C24 H24B 109.7 ?
C23 C24 H24B 109.7 ?
C25B C24 H24B 129.8 ?
H24A C24 H24B 108.2 ?
C24 C25A C26 104.5(8) ?
C24 C25A H25A 110.9 ?
C26 C25A H25A 110.9 ?
C24 C25A H25B 110.9 ?
C26 C25A H25B 110.9 ?
H25A C25A H25B 108.9 ?
C25B C26 C27 107.8(6) ?
C27 C26 C25A 103.1(8) ?
C25B C26 H26A 90.7 ?
C27 C26 H26A 111.1 ?
C25A C26 H26A 111.1 ?
C25B C26 H26B 125.0 ?
C27 C26 H26B 111.1 ?
C25A C26 H26B 111.1 ?
H26A C26 H26B 109.1 ?
C26 C27 C23 104.8(6) ?
C26 C27 H27A 110.8 ?
C23 C27 H27A 110.8 ?
C26 C27 H27B 110.8 ?
C23 C27 H27B 110.8 ?
H27A C27 H27B 108.9 ?
C26 C25B C24 105.0(8) ?
C26 C25B H25C 110.8 ?
C24 C25B H25C 110.8 ?
C26 C25B H25D 110.8 ?
C24 C25B H25D 110.8 ?
H25C C25B H25D 108.8 ?
C32 C28 C29 102.3(5) ?
C32 C28 Si2 114.9(4) ?
C29 C28 Si2 115.2(4) ?
C32 C28 H28A 108.0 ?
C29 C28 H28A 108.0 ?
Si2 C28 H28A 108.0 ?
C30 C29 C28 104.4(5) ?
C30 C29 H29A 110.9 ?
C28 C29 H29A 110.9 ?
C30 C29 H29B 110.9 ?
C28 C29 H29B 110.9 ?
H29A C29 H29B 108.9 ?
C31 C30 C29 105.2(6) ?
C31 C30 H30A 110.7 ?
C29 C30 H30A 110.7 ?
C31 C30 H30B 110.7 ?
C29 C30 H30B 110.7 ?
H30A C30 H30B 108.8 ?
C32 C31 C30 108.2(7) ?
C32 C31 H31A 110.1 ?
C30 C31 H31A 110.1 ?
C32 C31 H31B 110.1 ?
C30 C31 H31B 110.1 ?
H31A C31 H31B 108.4 ?
C31 C32 C28 106.0(6) ?
C31 C32 H32A 110.5 ?
C28 C32 H32A 110.5 ?
C31 C32 H32B 110.5 ?
C28 C32 H32B 110.5 ?
H32A C32 H32B 108.7 ?
C34 C33 C37 104.1(5) ?
C34 C33 Si3 114.8(4) ?
C37 C33 Si3 114.8(4) ?
C34 C33 H33A 107.6 ?
C37 C33 H33A 107.6 ?
Si3 C33 H33A 107.6 ?
C35 C34 C33 103.5(6) ?
C35 C34 H34A 111.1 ?
C33 C34 H34A 111.1 ?
C35 C34 H34B 111.1 ?
C33 C34 H34B 111.1 ?
H34A C34 H34B 109.0 ?
C36 C35 C34 106.4(6) ?
C36 C35 H35A 110.5 ?
C34 C35 H35A 110.5 ?
C36 C35 H35B 110.5 ?
C34 C35 H35B 110.5 ?
H35A C35 H35B 108.6 ?
C35 C36 C37 108.0(6) ?
C35 C36 H36A 110.1 ?
C37 C36 H36A 110.1 ?
C35 C36 H36B 110.1 ?
C37 C36 H36B 110.1 ?
H36A C36 H36B 108.4 ?
C36 C37 C33 106.6(5) ?
C36 C37 H37A 110.4 ?
C33 C37 H37A 110.4 ?
C36 C37 H37B 110.4 ?
C33 C37 H37B 110.4 ?
H37A C37 H37B 108.6 ?
C39 C38 C42 102.7(5) ?
C39 C38 Si4 112.7(4) ?
C42 C38 Si4 115.4(4) ?
C39 C38 H38A 108.6 ?
C42 C38 H38A 108.6 ?
Si4 C38 H38A 108.6 ?
C40 C39 C38 108.6(5) ?
C40 C39 H39A 110.0 ?
C38 C39 H39A 110.0 ?
C40 C39 H39B 110.0 ?
C38 C39 H39B 110.0 ?
H39A C39 H39B 108.4 ?
C39 C40 C41 105.5(6) ?
C39 C40 H40A 110.6 ?
C41 C40 H40A 110.6 ?
C39 C40 H40B 110.6 ?
C41 C40 H40B 110.6 ?
H40A C40 H40B 108.8 ?
C42 C41 C40 105.7(6) ?
C42 C41 H41A 110.6 ?
C40 C41 H41A 110.6 ?
C42 C41 H41B 110.6 ?
C40 C41 H41B 110.6 ?
H41A C41 H41B 108.7 ?
C41 C42 C38 105.2(5) ?
C41 C42 H42A 110.7 ?
C38 C42 H42A 110.7 ?
C41 C42 H42B 110.7 ?
C38 C42 H42B 110.7 ?
H42A C42 H42B 108.8 ?
C44 C43 C47 104.8(4) ?
C44 C43 Si5 114.2(4) ?
C47 C43 Si5 113.7(4) ?
C44 C43 H43A 107.9 ?
C47 C43 H43A 107.9 ?
Si5 C43 H43A 107.9 ?
C45 C44 C43 105.1(5) ?
C45 C44 H44A 110.7 ?
C43 C44 H44A 110.7 ?
C45 C44 H44B 110.7 ?
C43 C44 H44B 110.7 ?
H44A C44 H44B 108.8 ?
C46 C45 C44 103.6(5) ?
C46 C45 H45A 111.0 ?
C44 C45 H45A 111.0 ?
C46 C45 H45B 111.0 ?
C44 C45 H45B 111.0 ?
H45A C45 H45B 109.0 ?
C45 C46 C47 103.8(5) ?
C45 C46 H46A 111.0 ?
C47 C46 H46A 111.0 ?
C45 C46 H46B 111.0 ?
C47 C46 H46B 111.0 ?
H46A C46 H46B 109.0 ?
C46 C47 C43 105.8(5) ?
C46 C47 H47A 110.6 ?
C43 C47 H47A 110.6 ?
C46 C47 H47B 110.6 ?
C43 C47 H47B 110.6 ?
H47A C47 H47B 108.7 ?
C52 C48 C49 103.7(5) ?
C52 C48 Si6 114.8(4) ?
C49 C48 Si6 114.0(4) ?
C52 C48 H48A 108.0 ?
C49 C48 H48A 108.0 ?
Si6 C48 H48A 108.0 ?
C50 C49 C48 105.5(5) ?
C50 C49 H49A 110.6 ?
C48 C49 H49A 110.6 ?
C50 C49 H49B 110.6 ?
C48 C49 H49B 110.6 ?
H49A C49 H49B 108.8 ?
C51B C50 C49 108.3(7) ?
C51A C50 C49 110.6(7) ?
C51B C50 H50A 134.5 ?
C51A C50 H50A 109.5 ?
C49 C50 H50A 109.5 ?
C51B C50 H50B 81.7 ?
C51A C50 H50B 109.5 ?
C49 C50 H50B 109.5 ?
H50A C50 H50B 108.1 ?
C50 C51A C52 103.8(8) ?
C50 C51A H51A 111.0 ?
C52 C51A H51A 111.0 ?
C50 C51A H51B 111.0 ?
C52 C51A H51B 111.0 ?
H51A C51A H51B 109.0 ?
C51A C52 C48 110.6(6) ?
C48 C52 C51B 99.0(7) ?
C51A C52 H52A 109.5 ?
C48 C52 H52A 109.5 ?
C51B C52 H52A 89.7 ?
C51A C52 H52B 109.5 ?
C48 C52 H52B 109.5 ?
C51B C52 H52B 138.1 ?
H52A C52 H52B 108.1 ?
C50 C51B C52 104.2(7) ?
C50 C51B H51C 110.9 ?
C52 C51B H51C 110.9 ?
C50 C51B H51D 110.9 ?
C52 C51B H51D 110.9 ?
H51C C51B H51D 108.9 ?
C57 C53 C54 105.9(5) ?
C57 C53 Si7 117.3(4) ?
C54 C53 Si7 111.3(4) ?
C57 C53 H53A 107.3 ?
C54 C53 H53A 107.3 ?
Si7 C53 H53A 107.3 ?
C55A C54 C53 105.5(7) ?
C53 C54 C55B 102.0(11) ?
C55A C54 H54A 110.6 ?
C53 C54 H54A 110.6 ?
C55B C54 H54A 85.7 ?
C55A C54 H54B 110.6 ?
C53 C54 H54B 110.6 ?
C55B C54 H54B 135.6 ?
H54A C54 H54B 108.8 ?
C54 C55A C56A 101.7(8) ?
C54 C55A H55A 111.4 ?
C56A C55A H55A 111.4 ?
C54 C55A H55B 111.4 ?
C56A C55A H55B 111.4 ?
H55A C55A H55B 109.3 ?
C57 C56A C55A 101.1(9) ?
C57 C56A H56A 111.5 ?
C55A C56A H56A 111.5 ?
C57 C56A H56B 111.5 ?
C55A C56A H56B 111.5 ?
H56A C56A H56B 109.4 ?
C56A C57 C53 102.9(7) ?
C56B C57 C53 103.0(11) ?
C56A C57 H57A 111.2 ?
C56B C57 H57A 80.7 ?
C53 C57 H57A 111.2 ?
C56A C57 H57B 111.2 ?
C56B C57 H57B 136.9 ?
C53 C57 H57B 111.2 ?
H57A C57 H57B 109.1 ?
C56B C55B C54 98.0(15) ?
C56B C55B H55C 112.2 ?
C54 C55B H55C 112.2 ?
C56B C55B H55D 112.2 ?
C54 C55B H55D 112.2 ?
H55C C55B H55D 109.8 ?
C57 C56B C55B 100.0(15) ?
C57 C56B H56C 111.8 ?
C55B C56B H56C 111.8 ?
C57 C56B H56D 111.8 ?
C55B C56B H56D 111.8 ?
H56C C56B H56D 109.5 ?
O3 B C11 119.3(5) y
O3 B C17 119.1(6) y
C11 B C17 121.6(5) y

loop_
_geom_bond_atom_site_label_1
_geom_bond_atom_site_label_2
_geom_bond_site_symmetry_2
_geom_bond_distance
_geom_bond_publ_flag
Zr O1 . 1.983(4) y
Zr O2 . 1.978(4) y
Zr C1 . 2.540(6) ?
Zr C2 . 2.539(6) ?
Zr C3 . 2.534(6) ?
Zr C4 . 2.548(7) ?
Zr C5 . 2.527(7) ?
Zr C6A . 2.538(11) ?
Zr C7A . 2.537(12) ?
Zr C8A . 2.523(12) ?
Zr C9A . 2.559(11) ?
Zr C10A . 2.559(9) ?
Zr C6B . 2.537(16) ?
Zr C7B . 2.513(18) ?
Zr C8B . 2.489(19) ?
Zr C9B . 2.498(17) ?
Zr C10B . 2.528(15) ?
Si1 O1 . 1.593(4) y
Si1 O7 . 1.618(4) ?
Si1 O8 . 1.626(4) ?
Si1 C23 . 1.842(6) ?
Si2 O2 . 1.588(4) y
Si2 O9 . 1.623(4) ?
Si2 O4 . 1.624(4) ?
Si2 C28 . 1.849(6) ?
Si3 O6 . 1.604(4) ?
Si3 O5 . 1.614(4) ?
Si3 O3 . 1.625(4) y
Si3 C33 . 1.831(5) ?
Si4 O8 . 1.606(4) ?
Si4 O9 . 1.610(4) ?
Si4 O10 . 1.616(4) ?
Si4 C38 . 1.822(6) ?
Si5 O7 . 1.604(4) ?
Si5 O11 . 1.623(4) ?
Si5 O6 . 1.629(4) ?
Si5 C43 . 1.825(6) ?
Si6 O4 . 1.607(4) ?
Si6 O12 . 1.614(4) ?
Si6 O5 . 1.619(4) ?
Si6 C48 . 1.831(6) ?
Si7 O10 . 1.607(4) ?
Si7 O12 . 1.620(4) ?
Si7 O11 . 1.622(4) ?
Si7 C53 . 1.840(5) ?
F12 C12 . 1.343(6) ?
F13 C13 . 1.341(6) ?
F14 C14 . 1.335(7) ?
F15 C15 . 1.349(6) ?
F16 C16 . 1.346(6) ?
F18 C18 . 1.344(7) ?
F19 C19 . 1.340(7) ?
F20 C20 . 1.331(7) ?
F21 C21 . 1.340(7) ?
F22 C22 . 1.349(7) ?
O3 B . 1.330(7) y
C1 C2 . 1.388(10) ?
C1 C5 . 1.393(10) ?
C1 H1A . 1.0000 ?
C2 C3 . 1.407(9) ?
C2 H2A . 1.0000 ?
C3 C4 . 1.385(11) ?
C3 H3A . 1.0000 ?
C4 C5 . 1.369(11) ?
C4 H4A . 1.0000 ?
C5 H5A . 1.0000 ?
C6A C7A . 1.391(12) ?
C6A C10A . 1.407(12) ?
C6A H6A . 1.0000 ?
C7A C8A . 1.400(11) ?
C7A H7A . 1.0000 ?
C8A C9A . 1.400(12) ?
C8A H8A . 1.0000 ?
C9A C10A . 1.393(11) ?
C9A H9A . 1.0000 ?
C10A H10A . 1.0000 ?
C6B C10B . 1.400(6) ?
C6B C7B . 1.400(6) ?
C6B H6B . 1.0000 ?
C7B C8B . 1.400(6) ?
C7B H7B . 1.0000 ?
C8B C9B . 1.400(6) ?
C8B H8B . 1.0000 ?
C9B C10B . 1.400(6) ?
C9B H9B . 1.0000 ?
C10B H10B . 1.0000 ?
C11 C12 . 1.397(8) ?
C11 C16 . 1.405(7) ?
C11 B . 1.555(9) y
C12 C13 . 1.365(8) ?
C13 C14 . 1.369(8) ?
C14 C15 . 1.378(8) ?
C15 C16 . 1.359(8) ?
C17 C18 . 1.385(8) ?
C17 C22 . 1.388(8) ?
C17 B . 1.582(8) y
C18 C19 . 1.369(8) ?
C19 C20 . 1.375(9) ?
C20 C21 . 1.376(9) ?
C21 C22 . 1.363(8) ?
C23 C24 . 1.525(8) ?
C23 C27 . 1.532(8) ?
C23 H23A . 1.0000 ?
C24 C25A . 1.507(12) ?
C24 C25B . 1.551(13) ?
C24 H24A . 0.9900 ?
C24 H24B . 0.9900 ?
C25A C26 . 1.539(12) ?
C25A H25A . 0.9900 ?
C25A H25B . 0.9900 ?
C26 C25B . 1.485(11) ?
C26 C27 . 1.503(9) ?
C26 H26A . 0.9900 ?
C26 H26B . 0.9900 ?
C27 H27A . 0.9900 ?
C27 H27B . 0.9900 ?
C25B H25C . 0.9900 ?
C25B H25D . 0.9900 ?
C28 C32 . 1.520(9) ?
C28 C29 . 1.531(7) ?
C28 H28A . 1.0000 ?
C29 C30 . 1.524(9) ?
C29 H29A . 0.9900 ?
C29 H29B . 0.9900 ?
C30 C31 . 1.499(11) ?
C30 H30A . 0.9900 ?
C30 H30B . 0.9900 ?
C31 C32 . 1.496(9) ?
C31 H31A . 0.9900 ?
C31 H31B . 0.9900 ?
C32 H32A . 0.9900 ?
C32 H32B . 0.9900 ?
C33 C34 . 1.536(8) ?
C33 C37 . 1.540(8) ?
C33 H33A . 1.0000 ?
C34 C35 . 1.525(9) ?
C34 H34A . 0.9900 ?
C34 H34B . 0.9900 ?
C35 C36 . 1.453(9) ?
C35 H35A . 0.9900 ?
C35 H35B . 0.9900 ?
C36 C37 . 1.512(9) ?
C36 H36A . 0.9900 ?
C36 H36B . 0.9900 ?
C37 H37A . 0.9900 ?
C37 H37B . 0.9900 ?
C38 C39 . 1.534(8) ?
C38 C42 . 1.550(8) ?
C38 H38A . 1.0000 ?
C39 C40 . 1.504(9) ?
C39 H39A . 0.9900 ?
C39 H39B . 0.9900 ?
C40 C41 . 1.543(10) ?
C40 H40A . 0.9900 ?
C40 H40B . 0.9900 ?
C41 C42 . 1.477(9) ?
C41 H41A . 0.9900 ?
C41 H41B . 0.9900 ?
C42 H42A . 0.9900 ?
C42 H42B . 0.9900 ?
C43 C44 . 1.546(7) ?
C43 C47 . 1.552(7) ?
C43 H43A . 1.0000 ?
C44 C45 . 1.507(8) ?
C44 H44A . 0.9900 ?
C44 H44B . 0.9900 ?
C45 C46 . 1.507(8) ?
C45 H45A . 0.9900 ?
C45 H45B . 0.9900 ?
C46 C47 . 1.515(8) ?
C46 H46A . 0.9900 ?
C46 H46B . 0.9900 ?
C47 H47A . 0.9900 ?
C47 H47B . 0.9900 ?
C48 C52 . 1.535(8) ?
C48 C49 . 1.537(7) ?
C48 H48A . 1.0000 ?
C49 C50 . 1.499(8) ?
C49 H49A . 0.9900 ?
C49 H49B . 0.9900 ?
C50 C51B . 1.411(10) ?
C50 C51A . 1.477(11) ?
C50 H50A . 0.9900 ?
C50 H50B . 0.9900 ?
C51A C52 . 1.522(11) ?
C51A H51A . 0.9900 ?
C51A H51B . 0.9900 ?
C52 C51B . 1.576(11) ?
C52 H52A . 0.9900 ?
C52 H52B . 0.9900 ?
C51B H51C . 0.9900 ?
C51B H51D . 0.9900 ?
C53 C57 . 1.530(8) ?
C53 C54 . 1.538(8) ?
C53 H53A . 1.0000 ?
C54 C55A . 1.476(11) ?
C54 C55B . 1.540(16) ?
C54 H54A . 0.9900 ?
C54 H54B . 0.9900 ?
C55A C56A . 1.551(12) ?
C55A H55A . 0.9900 ?
C55A H55B . 0.9900 ?
C56A C57 . 1.509(11) ?
C56A H56A . 0.9900 ?
C56A H56B . 0.9900 ?
C57 C56B . 1.517(16) ?
C57 H57A . 0.9900 ?
C57 H57B . 0.9900 ?
C55B C56B . 1.535(15) ?
C55B H55C . 0.9900 ?
C55B H55D . 0.9900 ?
C56B H56C . 0.9900 ?
C56B H56D . 0.9900 ?
